data_4518296
loop_
_publ_author_name
'Rumyantcev, Roman V.'
'Fukin, Georgy K.'
'Romanenko, Galina V.'
'Teplova, Irina A.'
'Bubnov, Michael P.'
'Cherkasov, Vladimir K.'

_publ_section_title
;
 Single Crystal X-ray Diffraction Studies of Two Polymorphic Modifications
 of the Dicarbonyl-<i>o</i>-Semiquinonato Rhodium Complex at Different
 Temperatures. Destruction Stimulated by Cooling Versus Stability.
;
_journal_issue 50
_journal_name_full 'ACS omega'
_journal_page_first 32792
_journal_page_last 32799
_journal_paper_doi 10.1021/acsomega.0c05344
_journal_volume 5
_journal_year 2020
_chemical_formula_sum 'C16 H20 O4 Rh'
_chemical_formula_weight 379.23
_space_group_crystal_system triclinic
_space_group_IT_number 2
_space_group_name_Hall '-P 1'
_space_group_name_H-M_alt 'P -1'
_atom_sites_solution_hydrogens geom
_atom_sites_solution_primary dual
_atom_sites_solution_secondary difmap
_audit_creation_method SHELXL-2014/7
_cell_angle_alpha 75.5708(13)
_cell_angle_beta 83.3292(16)
_cell_angle_gamma 78.5791(15)
_cell_formula_units_Z 4
_cell_length_a 6.5680(3)
_cell_length_b 11.6282(5)
_cell_length_c 23.0177(9)
_cell_measurement_reflns_used 9108
_cell_measurement_temperature 298(2)
_cell_measurement_theta_max 30.44
_cell_measurement_theta_min 2.75
_cell_volume 1664.65(12)
_computing_cell_refinement SAINT
_computing_data_collection APEX3
_computing_data_reduction SAINT
_computing_molecular_graphics SHELXTL
_computing_publication_material SHELXTL
_computing_structure_refinement SHELXL-2014/7
_computing_structure_solution SHELXT-2014/5
_diffrn_ambient_temperature 298(2)
_diffrn_measured_fraction_theta_full 0.998
_diffrn_measured_fraction_theta_max 0.997
_diffrn_measurement_device_type 'Bruker D8 Quest (CMOS)'
_diffrn_measurement_method '\w scans'
_diffrn_radiation_type MoK\a
_diffrn_radiation_wavelength 0.71073
_diffrn_reflns_av_R_equivalents 0.0252
_diffrn_reflns_av_unetI/netI 0.0366
_diffrn_reflns_Laue_measured_fraction_full 0.998
_diffrn_reflns_Laue_measured_fraction_max 0.997
_diffrn_reflns_limit_h_max 9
_diffrn_reflns_limit_h_min -9
_diffrn_reflns_limit_k_max 16
_diffrn_reflns_limit_k_min -16
_diffrn_reflns_limit_l_max 32
_diffrn_reflns_limit_l_min -32
_diffrn_reflns_number 27809
_diffrn_reflns_point_group_measured_fraction_full 0.998
_diffrn_reflns_point_group_measured_fraction_max 0.997
_diffrn_reflns_theta_full 25.242
_diffrn_reflns_theta_max 30.598
_diffrn_reflns_theta_min 2.235
_diffrn_source 'microfocus tube'
_exptl_absorpt_coefficient_mu 1.037
_exptl_absorpt_correction_T_max 0.8497
_exptl_absorpt_correction_T_min 0.6869
_exptl_absorpt_correction_type multi-scan
_exptl_absorpt_process_details SADABS-2016/2
_exptl_crystal_colour black
_exptl_crystal_density_diffrn 1.513
_exptl_crystal_description prism
_exptl_crystal_F_000 772
_exptl_crystal_size_max 0.440
_exptl_crystal_size_mid 0.140
_exptl_crystal_size_min 0.090
_refine_diff_density_max 0.279
_refine_diff_density_min -0.880
_refine_diff_density_rms 0.075
_refine_ls_extinction_method none
_refine_ls_goodness_of_fit_ref 1.015
_refine_ls_hydrogen_treatment constr
_refine_ls_matrix_type full
_refine_ls_number_parameters 391
_refine_ls_number_reflns 10226
_refine_ls_number_restraints 0
_refine_ls_restrained_S_all 1.015
_refine_ls_R_factor_all 0.0763
_refine_ls_R_factor_gt 0.0408
_refine_ls_shift/su_max 0.002
_refine_ls_shift/su_mean 0.000
_refine_ls_structure_factor_coef Fsqd
_refine_ls_weighting_details 'w=1/[\s^2^(Fo^2^)+(0.0477P)^2^+0.5031P] where P=(Fo^2^+2Fc^2^)/3'
_refine_ls_weighting_scheme calc
_refine_ls_wR_factor_gt 0.0960
_refine_ls_wR_factor_ref 0.1120
_reflns_Friedel_coverage 0.000
_reflns_number_gt 6440
_reflns_number_total 10226
_reflns_threshold_expression 'I > 2\s(I)'
_cod_data_source_file ao0c05344_si_002.cif
_cod_data_source_block 1_298
_cod_depositor_comments 'Adding full bibliography for 4518296--4518313.cif.'
_cod_database_code 4518296
_shelx_shelxl_version_number 2014/7
_shelx_space_group_comment
;
The symmetry employed for this shelxl refinement is uniquely defined
by the following loop, which should always be used as a source of
symmetry information in preference to the above space-group names.
They are only intended as comments.
;
_shelx_estimated_absorpt_t_min 0.658
_shelx_estimated_absorpt_t_max 0.912

loop_
_space_group_symop_operation_xyz
'x, y, z'
'-x, -y, -z'

loop_
_atom_site_label
_atom_site_type_symbol
_atom_site_fract_x
_atom_site_fract_y
_atom_site_fract_z
_atom_site_U_iso_or_equiv
_atom_site_adp_type
_atom_site_occupancy
_atom_site_site_symmetry_order
_atom_site_calc_flag
_atom_site_refinement_flags_posn
_atom_site_refinement_flags_adp
_atom_site_refinement_flags_occupancy
_atom_site_disorder_assembly
_atom_site_disorder_group
Rh1 Rh 0.32832(4) 0.58361(2) 0.72386(2) 0.06447(9) Uani 1 1 d . . . . .
Rh2 Rh 0.82706(4) 0.58199(2) 0.71946(2) 0.06510(8) Uani 1 1 d . . . . .
O1 O 0.3512(3) 0.42882(14) 0.78866(7) 0.0610(4) Uani 1 1 d . . . . .
O2 O 0.2852(3) 0.65090(14) 0.79838(7) 0.0605(4) Uani 1 1 d . . . . .
O3 O 0.4044(4) 0.4597(2) 0.62320(10) 0.1004(8) Uani 1 1 d . . . . .
O4 O 0.2681(3) 0.82010(19) 0.63512(10) 0.0814(6) Uani 1 1 d . . . . .
O5 O 0.8414(3) 0.64224(14) 0.62894(7) 0.0593(4) Uani 1 1 d . . . . .
O6 O 0.7564(3) 0.76206(15) 0.71241(7) 0.0608(4) Uani 1 1 d . . . . .
O7 O 0.9391(5) 0.3246(2) 0.71359(12) 0.1057(8) Uani 1 1 d . . . . .
O8 O 0.8015(4) 0.5123(2) 0.85338(10) 0.0894(7) Uani 1 1 d . . . . .
C1 C 0.3227(4) 0.4453(2) 0.84296(10) 0.0491(5) Uani 1 1 d . . . . .
C2 C 0.2878(4) 0.5688(2) 0.84859(10) 0.0499(5) Uani 1 1 d . . . . .
C3 C 0.2596(4) 0.5981(2) 0.90576(10) 0.0508(5) Uani 1 1 d . . . . .
C4 C 0.2617(4) 0.5014(2) 0.95405(11) 0.0572(6) Uani 1 1 d . . . . .
H4A H 0.2428 0.5157 0.9925 0.069 Uiso 1 1 calc R U . . .
C5 C 0.2911(4) 0.3809(2) 0.94840(10) 0.0582(6) Uani 1 1 d . . . . .
H5A H 0.2873 0.3204 0.9834 0.070 Uiso 1 1 calc R U . . .
C6 C 0.3246(4) 0.3477(2) 0.89477(10) 0.0500(5) Uani 1 1 d . . . . .
C7 C 0.2374(4) 0.7284(2) 0.91163(12) 0.0607(6) Uani 1 1 d . . . . .
C8 C 0.2057(5) 0.7359(3) 0.97756(13) 0.0767(8) Uani 1 1 d . . . . .
H8A H 0.0818 0.7056 0.9955 0.115 Uiso 1 1 calc R U . . .
H8B H 0.1922 0.8184 0.9799 0.115 Uiso 1 1 calc R U . . .
H8C H 0.3234 0.6885 0.9986 0.115 Uiso 1 1 calc R U . . .
C9 C 0.4385(5) 0.7754(3) 0.88498(15) 0.0802(9) Uani 1 1 d . . . . .
H9A H 0.5530 0.7277 0.9074 0.120 Uiso 1 1 calc R U . . .
H9B H 0.4247 0.8580 0.8871 0.120 Uiso 1 1 calc R U . . .
H9C H 0.4638 0.7698 0.8438 0.120 Uiso 1 1 calc R U . . .
C10 C 0.0486(6) 0.8057(3) 0.87923(17) 0.0969(12) Uani 1 1 d . . . . .
H10A H -0.0737 0.7718 0.8955 0.145 Uiso 1 1 calc R U . . .
H10B H 0.0705 0.8074 0.8371 0.145 Uiso 1 1 calc R U . . .
H10C H 0.0304 0.8863 0.8848 0.145 Uiso 1 1 calc R U . . .
C11 C 0.3615(4) 0.2175(2) 0.88900(11) 0.0568(6) Uani 1 1 d . . . . .
C12 C 0.1950(6) 0.1988(3) 0.85307(16) 0.0847(10) Uani 1 1 d . . . . .
H12A H 0.0598 0.2226 0.8716 0.127 Uiso 1 1 calc R U . . .
H12B H 0.2141 0.1152 0.8522 0.127 Uiso 1 1 calc R U . . .
H12C H 0.2063 0.2468 0.8127 0.127 Uiso 1 1 calc R U . . .
C13 C 0.3549(6) 0.1294(2) 0.95055(13) 0.0874(10) Uani 1 1 d . . . . .
H13A H 0.2179 0.1426 0.9701 0.131 Uiso 1 1 calc R U . . .
H13B H 0.4544 0.1421 0.9747 0.131 Uiso 1 1 calc R U . . .
H13C H 0.3883 0.0481 0.9455 0.131 Uiso 1 1 calc R U . . .
C14 C 0.5765(5) 0.1872(3) 0.85797(17) 0.0882(10) Uani 1 1 d . . . . .
H14A H 0.5821 0.2373 0.8180 0.132 Uiso 1 1 calc R U . . .
H14B H 0.6029 0.1040 0.8561 0.132 Uiso 1 1 calc R U . . .
H14C H 0.6801 0.2014 0.8803 0.132 Uiso 1 1 calc R U . . .
C15 C 0.3743(5) 0.5085(3) 0.66069(12) 0.0693(7) Uani 1 1 d . . . . .
C16 C 0.2929(4) 0.7309(2) 0.66861(11) 0.0603(6) Uani 1 1 d . . . . .
C17 C 0.8013(4) 0.7590(2) 0.61070(10) 0.0473(5) Uani 1 1 d . . . . .
C18 C 0.7540(4) 0.8258(2) 0.65734(10) 0.0471(5) Uani 1 1 d . . . . .
C19 C 0.7067(3) 0.9537(2) 0.64308(10) 0.0466(5) Uani 1 1 d . . . . .
C20 C 0.7099(4) 1.0064(2) 0.58303(11) 0.0515(5) Uani 1 1 d . . . . .
H20A H 0.6794 1.0901 0.5715 0.062 Uiso 1 1 calc R U . . .
C21 C 0.7568(4) 0.9416(2) 0.53734(10) 0.0513(5) Uani 1 1 d . . . . .
H21A H 0.7564 0.9849 0.4975 0.062 Uiso 1 1 calc R U . . .
C22 C 0.8025(3) 0.8186(2) 0.54870(9) 0.0452(5) Uani 1 1 d . . . . .
C23 C 0.6525(4) 1.0238(2) 0.69228(11) 0.0548(6) Uani 1 1 d . . . . .
C24 C 0.6112(5) 1.1599(2) 0.66652(13) 0.0703(7) Uani 1 1 d . . . . .
H24A H 0.7340 1.1842 0.6439 0.105 Uiso 1 1 calc R U . . .
H24B H 0.5751 1.2006 0.6988 0.105 Uiso 1 1 calc R U . . .
H24C H 0.4983 1.1806 0.6407 0.105 Uiso 1 1 calc R U . . .
C25 C 0.4523(5) 0.9902(3) 0.72812(15) 0.0826(9) Uani 1 1 d . . . . .
H25A H 0.4731 0.9049 0.7452 0.124 Uiso 1 1 calc R U . . .
H25B H 0.3406 1.0119 0.7018 0.124 Uiso 1 1 calc R U . . .
H25C H 0.4179 1.0328 0.7597 0.124 Uiso 1 1 calc R U . . .
C26 C 0.8354(6) 0.9949(3) 0.73211(16) 0.0893(11) Uani 1 1 d . . . . .
H26A H 0.9600 1.0103 0.7075 0.134 Uiso 1 1 calc R U . . .
H26B H 0.8533 0.9116 0.7531 0.134 Uiso 1 1 calc R U . . .
H26C H 0.8077 1.0448 0.7607 0.134 Uiso 1 1 calc R U . . .
C27 C 0.8495(4) 0.7471(2) 0.49994(10) 0.0517(5) Uani 1 1 d . . . . .
C28 C 0.8427(4) 0.8315(3) 0.43705(11) 0.0650(7) Uani 1 1 d . . . . .
H28A H 0.7055 0.8785 0.4320 0.098 Uiso 1 1 calc R U . . .
H28B H 0.8765 0.7846 0.4072 0.098 Uiso 1 1 calc R U . . .
H28C H 0.9417 0.8844 0.4325 0.098 Uiso 1 1 calc R U . . .
C29 C 1.0681(5) 0.6711(3) 0.50498(14) 0.0755(8) Uani 1 1 d . . . . .
H29A H 1.1675 0.7224 0.5034 0.113 Uiso 1 1 calc R U . . .
H29B H 1.1008 0.6315 0.4723 0.113 Uiso 1 1 calc R U . . .
H29C H 1.0730 0.6117 0.5424 0.113 Uiso 1 1 calc R U . . .
C30 C 0.6873(5) 0.6663(3) 0.50627(14) 0.0755(8) Uani 1 1 d . . . . .
H30A H 0.5506 0.7147 0.5046 0.113 Uiso 1 1 calc R U . . .
H30B H 0.6971 0.6081 0.5441 0.113 Uiso 1 1 calc R U . . .
H30C H 0.7121 0.6251 0.4741 0.113 Uiso 1 1 calc R U . . .
C31 C 0.8955(5) 0.4215(3) 0.71722(13) 0.0711(8) Uani 1 1 d . . . . .
C32 C 0.8114(4) 0.5382(3) 0.80276(13) 0.0653(7) Uani 1 1 d . . . . .

loop_
_atom_site_aniso_label
_atom_site_aniso_U_11
_atom_site_aniso_U_22
_atom_site_aniso_U_33
_atom_site_aniso_U_23
_atom_site_aniso_U_13
_atom_site_aniso_U_12
Rh1 0.1055(2) 0.04814(12) 0.03881(11) -0.00386(8) -0.01092(10) -0.01580(11)
Rh2 0.09719(19) 0.04351(12) 0.04867(12) -0.00148(8) -0.01077(11) -0.00688(11)
O1 0.0950(13) 0.0467(9) 0.0400(8) -0.0051(7) -0.0100(8) -0.0126(9)
O2 0.0924(13) 0.0455(9) 0.0432(9) -0.0052(7) -0.0117(8) -0.0138(8)
O3 0.160(2) 0.0816(15) 0.0629(13) -0.0280(11) -0.0162(13) -0.0113(15)
O4 0.0903(15) 0.0609(12) 0.0819(14) 0.0140(10) -0.0196(11) -0.0184(11)
O5 0.0852(12) 0.0414(8) 0.0477(9) -0.0072(7) -0.0106(8) -0.0034(8)
O6 0.0850(12) 0.0483(9) 0.0444(9) -0.0064(7) -0.0079(8) -0.0039(8)
O7 0.147(2) 0.0524(13) 0.122(2) -0.0171(12) -0.0429(17) -0.0111(14)
O8 0.0910(16) 0.1103(19) 0.0547(12) 0.0010(11) -0.0096(10) -0.0119(13)
C1 0.0573(14) 0.0472(12) 0.0431(12) -0.0068(9) -0.0085(10) -0.0115(10)
C2 0.0554(14) 0.0487(13) 0.0465(12) -0.0078(9) -0.0090(10) -0.0118(10)
C3 0.0533(14) 0.0549(13) 0.0467(12) -0.0137(10) -0.0073(10) -0.0106(10)
C4 0.0706(17) 0.0602(15) 0.0426(12) -0.0127(10) -0.0047(11) -0.0143(12)
C5 0.0745(17) 0.0550(14) 0.0412(12) -0.0007(10) -0.0072(11) -0.0136(12)
C6 0.0570(14) 0.0464(12) 0.0443(12) -0.0042(9) -0.0090(10) -0.0084(10)
C7 0.0724(17) 0.0534(14) 0.0606(15) -0.0182(11) -0.0106(12) -0.0111(12)
C8 0.092(2) 0.0755(19) 0.0741(19) -0.0371(15) 0.0006(15) -0.0204(16)
C9 0.106(3) 0.0722(19) 0.0742(19) -0.0226(15) 0.0027(17) -0.0407(18)
C10 0.110(3) 0.073(2) 0.109(3) -0.0357(19) -0.043(2) 0.0192(19)
C11 0.0688(16) 0.0442(12) 0.0534(13) -0.0047(10) -0.0109(11) -0.0047(11)
C12 0.106(3) 0.0542(16) 0.101(2) -0.0137(15) -0.034(2) -0.0185(16)
C13 0.135(3) 0.0461(15) 0.0703(19) 0.0034(13) -0.0122(18) -0.0097(17)
C14 0.088(2) 0.069(2) 0.100(2) -0.0238(17) 0.0007(19) 0.0067(17)
C15 0.100(2) 0.0586(15) 0.0457(14) -0.0011(11) -0.0129(13) -0.0153(15)
C16 0.0718(17) 0.0589(15) 0.0501(14) -0.0063(11) -0.0104(12) -0.0159(13)
C17 0.0476(13) 0.0434(12) 0.0492(12) -0.0084(9) -0.0073(9) -0.0050(9)
C18 0.0484(13) 0.0450(12) 0.0467(12) -0.0080(9) -0.0073(9) -0.0062(10)
C19 0.0432(12) 0.0452(12) 0.0514(12) -0.0113(9) -0.0069(9) -0.0059(9)
C20 0.0544(14) 0.0405(11) 0.0561(13) -0.0055(9) -0.0058(10) -0.0061(10)
C21 0.0527(14) 0.0502(13) 0.0457(12) -0.0023(9) -0.0063(10) -0.0062(10)
C22 0.0398(12) 0.0486(12) 0.0457(11) -0.0085(9) -0.0069(9) -0.0048(9)
C23 0.0599(15) 0.0497(13) 0.0554(13) -0.0168(10) -0.0084(11) -0.0024(11)
C24 0.086(2) 0.0501(14) 0.0783(18) -0.0262(13) -0.0104(15) -0.0044(13)
C25 0.094(2) 0.074(2) 0.078(2) -0.0283(16) 0.0230(17) -0.0121(17)
C26 0.101(2) 0.084(2) 0.092(2) -0.0421(18) -0.0481(19) 0.0145(18)
C27 0.0510(13) 0.0567(14) 0.0472(12) -0.0140(10) -0.0070(10) -0.0043(11)
C28 0.0649(17) 0.0812(18) 0.0468(13) -0.0153(12) -0.0064(11) -0.0054(14)
C29 0.0689(18) 0.080(2) 0.0676(17) -0.0201(15) -0.0052(14) 0.0147(15)
C30 0.090(2) 0.080(2) 0.0674(17) -0.0239(15) -0.0119(15) -0.0287(17)
C31 0.091(2) 0.0523(16) 0.0669(17) 0.0000(12) -0.0218(15) -0.0139(14)
C32 0.0678(17) 0.0602(16) 0.0613(16) -0.0019(12) -0.0124(13) -0.0064(13)

loop_
_atom_type_symbol
_atom_type_description
_atom_type_scat_dispersion_real
_atom_type_scat_dispersion_imag
_atom_type_scat_source
C C 0.0033 0.0016 'International Tables Vol C Tables 4.2.6.8 and 6.1.1.4'
H H 0.0000 0.0000 'International Tables Vol C Tables 4.2.6.8 and 6.1.1.4'
O O 0.0106 0.0060 'International Tables Vol C Tables 4.2.6.8 and 6.1.1.4'
Rh Rh -1.1178 0.9187 'International Tables Vol C Tables 4.2.6.8 and 6.1.1.4'

loop_
_geom_angle_atom_site_label_1
_geom_angle_atom_site_label_2
_geom_angle_atom_site_label_3
_geom_angle
_geom_angle_site_symmetry_1
_geom_angle_site_symmetry_3
_geom_angle_publ_flag
C15 Rh1 C16 88.74(11) . . ?
C15 Rh1 O1 95.08(9) . . ?
C16 Rh1 O1 175.56(10) . . ?
C15 Rh1 O2 174.68(9) . . ?
C16 Rh1 O2 96.54(9) . . ?
O1 Rh1 O2 79.68(6) . . ?
C31 Rh2 C32 89.77(13) . . ?
C31 Rh2 O6 173.99(10) . . ?
C32 Rh2 O6 96.22(10) . . ?
C31 Rh2 O5 94.30(10) . . ?
C32 Rh2 O5 175.91(10) . . ?
O6 Rh2 O5 79.71(6) . . ?
C1 O1 Rh1 113.90(14) . . ?
C2 O2 Rh1 113.91(15) . . ?
C17 O5 Rh2 114.03(14) . . ?
C18 O6 Rh2 113.95(14) . . ?
O1 C1 C2 116.5(2) . . ?
O1 C1 C6 122.4(2) . . ?
C2 C1 C6 121.1(2) . . ?
O2 C2 C3 122.3(2) . . ?
O2 C2 C1 116.0(2) . . ?
C3 C2 C1 121.7(2) . . ?
C4 C3 C2 114.9(2) . . ?
C4 C3 C7 123.5(2) . . ?
C2 C3 C7 121.5(2) . . ?
C3 C4 C5 123.3(2) . . ?
C3 C4 H4A 118.4 . . ?
C5 C4 H4A 118.4 . . ?
C6 C5 C4 124.1(2) . . ?
C6 C5 H5A 117.9 . . ?
C4 C5 H5A 117.9 . . ?
C5 C6 C1 114.8(2) . . ?
C5 C6 C11 123.9(2) . . ?
C1 C6 C11 121.3(2) . . ?
C3 C7 C8 111.3(2) . . ?
C3 C7 C10 109.6(2) . . ?
C8 C7 C10 108.2(3) . . ?
C3 C7 C9 108.7(2) . . ?
C8 C7 C9 107.8(2) . . ?
C10 C7 C9 111.4(3) . . ?
C7 C8 H8A 109.5 . . ?
C7 C8 H8B 109.5 . . ?
H8A C8 H8B 109.5 . . ?
C7 C8 H8C 109.5 . . ?
H8A C8 H8C 109.5 . . ?
H8B C8 H8C 109.5 . . ?
C7 C9 H9A 109.5 . . ?
C7 C9 H9B 109.5 . . ?
H9A C9 H9B 109.5 . . ?
C7 C9 H9C 109.5 . . ?
H9A C9 H9C 109.5 . . ?
H9B C9 H9C 109.5 . . ?
C7 C10 H10A 109.5 . . ?
C7 C10 H10B 109.5 . . ?
H10A C10 H10B 109.5 . . ?
C7 C10 H10C 109.5 . . ?
H10A C10 H10C 109.5 . . ?
H10B C10 H10C 109.5 . . ?
C6 C11 C12 110.3(2) . . ?
C6 C11 C13 111.6(2) . . ?
C12 C11 C13 108.0(3) . . ?
C6 C11 C14 109.4(2) . . ?
C12 C11 C14 110.0(3) . . ?
C13 C11 C14 107.5(2) . . ?
C11 C12 H12A 109.5 . . ?
C11 C12 H12B 109.5 . . ?
H12A C12 H12B 109.5 . . ?
C11 C12 H12C 109.5 . . ?
H12A C12 H12C 109.5 . . ?
H12B C12 H12C 109.5 . . ?
C11 C13 H13A 109.5 . . ?
C11 C13 H13B 109.5 . . ?
H13A C13 H13B 109.5 . . ?
C11 C13 H13C 109.5 . . ?
H13A C13 H13C 109.5 . . ?
H13B C13 H13C 109.5 . . ?
C11 C14 H14A 109.5 . . ?
C11 C14 H14B 109.5 . . ?
H14A C14 H14B 109.5 . . ?
C11 C14 H14C 109.5 . . ?
H14A C14 H14C 109.5 . . ?
H14B C14 H14C 109.5 . . ?
O3 C15 Rh1 178.1(3) . . ?
O4 C16 Rh1 178.8(3) . . ?
O5 C17 C22 122.5(2) . . ?
O5 C17 C18 116.0(2) . . ?
C22 C17 C18 121.5(2) . . ?
O6 C18 C19 122.4(2) . . ?
O6 C18 C17 116.3(2) . . ?
C19 C18 C17 121.3(2) . . ?
C20 C19 C18 114.8(2) . . ?
C20 C19 C23 123.9(2) . . ?
C18 C19 C23 121.2(2) . . ?
C19 C20 C21 124.0(2) . . ?
C19 C20 H20A 118.0 . . ?
C21 C20 H20A 118.0 . . ?
C22 C21 C20 123.4(2) . . ?
C22 C21 H21A 118.3 . . ?
C20 C21 H21A 118.3 . . ?
C21 C22 C17 114.9(2) . . ?
C21 C22 C27 124.1(2) . . ?
C17 C22 C27 120.98(19) . . ?
C19 C23 C26 109.2(2) . . ?
C19 C23 C24 112.1(2) . . ?
C26 C23 C24 107.6(2) . . ?
C19 C23 C25 108.7(2) . . ?
C26 C23 C25 112.1(3) . . ?
C24 C23 C25 107.2(2) . . ?
C23 C24 H24A 109.5 . . ?
C23 C24 H24B 109.5 . . ?
H24A C24 H24B 109.5 . . ?
C23 C24 H24C 109.5 . . ?
H24A C24 H24C 109.5 . . ?
H24B C24 H24C 109.5 . . ?
C23 C25 H25A 109.5 . . ?
C23 C25 H25B 109.5 . . ?
H25A C25 H25B 109.5 . . ?
C23 C25 H25C 109.5 . . ?
H25A C25 H25C 109.5 . . ?
H25B C25 H25C 109.5 . . ?
C23 C26 H26A 109.5 . . ?
C23 C26 H26B 109.5 . . ?
H26A C26 H26B 109.5 . . ?
C23 C26 H26C 109.5 . . ?
H26A C26 H26C 109.5 . . ?
H26B C26 H26C 109.5 . . ?
C28 C27 C22 111.1(2) . . ?
C28 C27 C30 108.2(2) . . ?
C22 C27 C30 109.7(2) . . ?
C28 C27 C29 107.6(2) . . ?
C22 C27 C29 110.0(2) . . ?
C30 C27 C29 110.4(3) . . ?
C27 C28 H28A 109.5 . . ?
C27 C28 H28B 109.5 . . ?
H28A C28 H28B 109.5 . . ?
C27 C28 H28C 109.5 . . ?
H28A C28 H28C 109.5 . . ?
H28B C28 H28C 109.5 . . ?
C27 C29 H29A 109.5 . . ?
C27 C29 H29B 109.5 . . ?
H29A C29 H29B 109.5 . . ?
C27 C29 H29C 109.5 . . ?
H29A C29 H29C 109.5 . . ?
H29B C29 H29C 109.5 . . ?
C27 C30 H30A 109.5 . . ?
C27 C30 H30B 109.5 . . ?
H30A C30 H30B 109.5 . . ?
C27 C30 H30C 109.5 . . ?
H30A C30 H30C 109.5 . . ?
H30B C30 H30C 109.5 . . ?
O7 C31 Rh2 177.4(3) . . ?
O8 C32 Rh2 179.6(3) . . ?

loop_
_geom_bond_atom_site_label_1
_geom_bond_atom_site_label_2
_geom_bond_distance
_geom_bond_site_symmetry_2
_geom_bond_publ_flag
Rh1 C15 1.843(3) . ?
Rh1 C16 1.852(3) . ?
Rh1 O1 2.0235(16) . ?
Rh1 O2 2.0257(16) . ?
Rh2 C31 1.843(3) . ?
Rh2 C32 1.853(3) . ?
Rh2 O6 2.0222(16) . ?
Rh2 O5 2.0234(16) . ?
O1 C1 1.298(3) . ?
O2 C2 1.302(3) . ?
O3 C15 1.124(3) . ?
O4 C16 1.123(3) . ?
O5 C17 1.300(3) . ?
O6 C18 1.299(3) . ?
O7 C31 1.128(3) . ?
O8 C32 1.126(3) . ?
C1 C2 1.445(3) . ?
C1 C6 1.426(3) . ?
C2 C3 1.423(3) . ?
C3 C4 1.370(3) . ?
C3 C7 1.531(3) . ?
C4 C5 1.412(3) . ?
C4 H4A 0.9300 . ?
C5 C6 1.365(3) . ?
C5 H5A 0.9300 . ?
C6 C11 1.522(3) . ?
C7 C8 1.530(4) . ?
C7 C10 1.530(4) . ?
C7 C9 1.533(4) . ?
C8 H8A 0.9600 . ?
C8 H8B 0.9600 . ?
C8 H8C 0.9600 . ?
C9 H9A 0.9600 . ?
C9 H9B 0.9600 . ?
C9 H9C 0.9600 . ?
C10 H10A 0.9600 . ?
C10 H10B 0.9600 . ?
C10 H10C 0.9600 . ?
C11 C12 1.523(4) . ?
C11 C13 1.529(4) . ?
C11 C14 1.524(4) . ?
C12 H12A 0.9600 . ?
C12 H12B 0.9600 . ?
C12 H12C 0.9600 . ?
C13 H13A 0.9600 . ?
C13 H13B 0.9600 . ?
C13 H13C 0.9600 . ?
C14 H14A 0.9600 . ?
C14 H14B 0.9600 . ?
C14 H14C 0.9600 . ?
C17 C22 1.423(3) . ?
C17 C18 1.447(3) . ?
C18 C19 1.419(3) . ?
C19 C20 1.365(3) . ?
C19 C23 1.525(3) . ?
C20 C21 1.413(3) . ?
C20 H20A 0.9300 . ?
C21 C22 1.365(3) . ?
C21 H21A 0.9300 . ?
C22 C27 1.527(3) . ?
C23 C26 1.529(4) . ?
C23 C24 1.527(3) . ?
C23 C25 1.534(4) . ?
C24 H24A 0.9600 . ?
C24 H24B 0.9600 . ?
C24 H24C 0.9600 . ?
C25 H25A 0.9600 . ?
C25 H25B 0.9600 . ?
C25 H25C 0.9600 . ?
C26 H26A 0.9600 . ?
C26 H26B 0.9600 . ?
C26 H26C 0.9600 . ?
C27 C28 1.533(3) . ?
C27 C30 1.527(4) . ?
C27 C29 1.530(3) . ?
C28 H28A 0.9600 . ?
C28 H28B 0.9600 . ?
C28 H28C 0.9600 . ?
C29 H29A 0.9600 . ?
C29 H29B 0.9600 . ?
C29 H29C 0.9600 . ?
C30 H30A 0.9600 . ?
C30 H30B 0.9600 . ?
C30 H30C 0.9600 . ?
